data_1515729
loop_
_publ_author_name
'Mondal, Barnali'
'Captain, Burjor'
'Ramamurthy, V.'

_publ_section_title
;
 Photodimerization of HCl salts of azastilbenes in the solid state.
;
_journal_issue 6
_journal_name_full
'Photochemical &amp; photobiological sciences : Official journal of the European Photochemistry Association and the European Society for Photobiology'
_journal_page_first 891
_journal_page_last 894
_journal_paper_doi 10.1039/c1pp05070b
_journal_volume 10
_journal_year 2011
_chemical_formula_sum 'C42 H58 Cl4 N3 O11'
_chemical_formula_weight 922.71
_chemical_name_systematic
;
?
;
_space_group_IT_number 2
_symmetry_cell_setting triclinic
_symmetry_space_group_name_Hall '-P 1'
_symmetry_space_group_name_H-M 'P -1'
_atom_sites_solution_hydrogens geom
_atom_sites_solution_primary direct
_atom_sites_solution_secondary difmap
_audit_creation_method SHELXL-97
_cell_angle_alpha 78.4586(6)
_cell_angle_beta 86.8176(6)
_cell_angle_gamma 84.1447(6)
_cell_formula_units_Z 2
_cell_length_a 9.4503(4)
_cell_length_b 12.2691(5)
_cell_length_c 21.7240(9)
_cell_measurement_reflns_used 9907
_cell_measurement_temperature 293(2)
_cell_measurement_theta_max 30.30
_cell_measurement_theta_min 2.17
_cell_volume 2453.43(18)
_computing_cell_refinement 'SAINT+ V7.46A (Bruker, 2007)'
_computing_data_collection 'APEX2 v2.2-0 (Bruker, 2007)'
_computing_data_reduction 'SAINT+ V7.46A (Bruker, 2007)'
_computing_molecular_graphics 'XSHELL v4.02 (Bruker, 2000)'
_computing_publication_material 'XCIF v6.12 (Bruker, 2001)'
_computing_structure_refinement 'SHELXL-97 (Sheldrick, 2008)'
_computing_structure_solution 'SHELXS-97 (Sheldrick, 2008)'
_diffrn_ambient_temperature 293(2)
_diffrn_measured_fraction_theta_full 1.000
_diffrn_measured_fraction_theta_max 1.000
_diffrn_measurement_device_type 'Bruker SMART APEX2 CCD diffractometer'
_diffrn_measurement_method 'omega scans'
_diffrn_radiation_monochromator graphite
_diffrn_radiation_source 'fine-focus sealed tube'
_diffrn_radiation_type MoK\a
_diffrn_radiation_wavelength 0.71073
_diffrn_reflns_av_R_equivalents 0.0171
_diffrn_reflns_av_sigmaI/netI 0.0171
_diffrn_reflns_limit_h_max 11
_diffrn_reflns_limit_h_min -11
_diffrn_reflns_limit_k_max 14
_diffrn_reflns_limit_k_min -14
_diffrn_reflns_limit_l_max 25
_diffrn_reflns_limit_l_min -25
_diffrn_reflns_number 26594
_diffrn_reflns_theta_full 25.00
_diffrn_reflns_theta_max 25.00
_diffrn_reflns_theta_min 0.96
_exptl_absorpt_coefficient_mu 0.297
_exptl_absorpt_correction_T_max 0.7461
_exptl_absorpt_correction_T_min 0.6876
_exptl_absorpt_correction_type multi-scan
_exptl_absorpt_process_details '(SADABS 2007/4 Bruker)'
_exptl_crystal_colour Yellow
_exptl_crystal_density_diffrn 1.249
_exptl_crystal_density_method 'not measured'
_exptl_crystal_description Block
_exptl_crystal_F_000 974
_exptl_crystal_size_max 0.48
_exptl_crystal_size_mid 0.38
_exptl_crystal_size_min 0.16
_refine_diff_density_max 0.273
_refine_diff_density_min -0.276
_refine_diff_density_rms 0.049
_refine_ls_extinction_coef 0.0072(6)
_refine_ls_extinction_expression Fc^*^=kFc[1+0.001xFc^2^\l^3^/sin(2\q)]^-1/4^
_refine_ls_extinction_method SHELXL
_refine_ls_goodness_of_fit_ref 1.035
_refine_ls_hydrogen_treatment mixed
_refine_ls_matrix_type full
_refine_ls_number_parameters 645
_refine_ls_number_reflns 8651
_refine_ls_number_restraints 24
_refine_ls_restrained_S_all 1.047
_refine_ls_R_factor_all 0.0573
_refine_ls_R_factor_gt 0.0451
_refine_ls_shift/su_max 0.007
_refine_ls_shift/su_mean 0.001
_refine_ls_structure_factor_coef Fsqd
_refine_ls_weighting_details 'calc w=1/[\s^2^(Fo^2^)+(0.0615P)^2^+0.6339P] where P=(Fo^2^+2Fc^2^)/3'
_refine_ls_weighting_scheme calc
_refine_ls_wR_factor_gt 0.1201
_refine_ls_wR_factor_ref 0.1304
_reflns_number_gt 6738
_reflns_number_total 8651
_reflns_threshold_expression >2sigma(I)
_cod_data_source_file c1pp05070b.txt
_cod_data_source_block 9-4MethoxyStilbazole-HCl-Salt
_cod_depositor_comments
;
The following automatic conversions were performed:

'_symmetry_cell_setting' value 'Triclinic' changed to 'triclinic'
according to
/usr/data/users/saulius/automatic-downloads/retrospective/RSC/lib/dictionaries/cif_core.dic
dictionary named 'cif_core.dic' version 2.4.2 from
2011-04-26.

'_exptl_absorpt_correction_type' value 'Multi-scan'
changed to 'multi-scan' according to
/usr/data/users/saulius/automatic-downloads/retrospective/RSC/lib/dictionaries/cif_core.dic
dictionary named 'cif_core.dic' version 2.4.2 from 2011-04-26.

Automatic conversion script
Id: cif_fix_values 2281 2013-09-26 08:29:07Z andrius 
;
_cod_original_sg_symbol_H-M P-1
_cod_database_code 1515729

loop_
_symmetry_equiv_pos_as_xyz
'x, y, z'
'-x, -y, -z'

loop_
_atom_site_label
_atom_site_type_symbol
_atom_site_fract_x
_atom_site_fract_y
_atom_site_fract_z
_atom_site_U_iso_or_equiv
_atom_site_adp_type
_atom_site_occupancy
_atom_site_symmetry_multiplicity
_atom_site_calc_flag
_atom_site_refinement_flags
Cl1 Cl 0.86411(7) 0.36648(4) 0.79477(3) 0.0837(2) Uani 1 1 d .
Cl2 Cl 0.15835(7) 0.60822(5) 0.86158(3) 0.0852(2) Uani 1 1 d .
Cl3 Cl 0.14573(6) 0.64444(4) 0.52892(3) 0.07377(18) Uani 1 1 d .
Cl4 Cl 0.00490(9) 0.99427(5) 0.79911(4) 0.1064(3) Uani 1 1 d .
O1 O 0.67752(19) 0.50791(12) 0.94267(8) 0.0873(5) Uani 1 1 d .
O2 O 0.66200(16) 0.53975(11) 0.60813(8) 0.0756(4) Uani 1 1 d .
O3 O 0.34410(17) 0.46424(11) 0.71665(8) 0.0826(5) Uani 1 1 d .
N1 N 0.2979(2) 1.36987(15) 0.88442(8) 0.0718(5) Uani 1 1 d .
H1A H 0.2727 1.4403 0.8800 0.086 Uiso 1 1 calc R
N2 N 0.29544(18) 1.40595(13) 0.55179(7) 0.0605(4) Uani 1 1 d .
H2A H 0.2706 1.4765 0.5468 0.073 Uiso 1 1 calc R
N3 N 0.7065(2) -0.40233(13) 0.77965(8) 0.0669(4) Uani 1 1 d .
H3 H 0.7318 -0.4728 0.7844 0.080 Uiso 1 1 calc R
C1 C 0.4305(3) 1.33149(19) 0.90076(11) 0.0742(6) Uani 1 1 d .
H1 H 0.4946 1.3807 0.9069 0.089 Uiso 1 1 calc R
C2 C 0.4721(2) 1.21953(18) 0.90849(10) 0.0679(5) Uani 1 1 d .
H2 H 0.5645 1.1928 0.9200 0.082 Uiso 1 1 calc R
C3 C 0.3768(2) 1.14547(17) 0.89925(9) 0.0623(5) Uani 1 1 d .
C4 C 0.2412(2) 1.1908(2) 0.88186(10) 0.0743(6) Uani 1 1 d .
H4 H 0.1745 1.1441 0.8749 0.089 Uiso 1 1 calc R
C5 C 0.2042(3) 1.3023(2) 0.87478(11) 0.0789(6) Uani 1 1 d .
H5 H 0.1127 1.3315 0.8631 0.095 Uiso 1 1 calc R
C6 C 0.4111(2) 1.02538(19) 0.90600(10) 0.0702(5) Uani 1 1 d .
H6 H 0.3390 0.9839 0.8985 0.084 Uiso 1 1 calc R
C7 C 0.5349(2) 0.96988(18) 0.92171(10) 0.0690(5) Uani 1 1 d .
H7 H 0.6064 1.0118 0.9293 0.083 Uiso 1 1 calc R
C8 C 0.5723(2) 0.84902(16) 0.92856(9) 0.0601(5) Uani 1 1 d .
C9 C 0.7100(2) 0.80409(17) 0.94076(10) 0.0672(5) Uani 1 1 d .
H9 H 0.7779 0.8514 0.9453 0.081 Uiso 1 1 calc R
C10 C 0.7507(2) 0.69088(18) 0.94645(10) 0.0681(5) Uani 1 1 d .
H10 H 0.8445 0.6630 0.9545 0.082 Uiso 1 1 calc R
C11 C 0.6504(2) 0.62014(16) 0.94002(9) 0.0634(5) Uani 1 1 d .
C12 C 0.5119(2) 0.66264(18) 0.92902(10) 0.0709(6) Uani 1 1 d .
H12 H 0.4437 0.6147 0.9257 0.085 Uiso 1 1 calc R
C13 C 0.4730(2) 0.77517(18) 0.92282(10) 0.0687(5) Uani 1 1 d .
H13 H 0.3790 0.8026 0.9147 0.082 Uiso 1 1 calc R
C14 C 0.8188(3) 0.4578(2) 0.95600(13) 0.0973(8) Uani 1 1 d .
H14A H 0.8841 0.4904 0.9238 0.146 Uiso 1 1 calc R
H14B H 0.8224 0.3789 0.9573 0.146 Uiso 1 1 calc R
H14C H 0.8446 0.4705 0.9959 0.146 Uiso 1 1 calc R
C21 C 0.4299(2) 1.36801(16) 0.56520(9) 0.0626(5) Uani 1 1 d .
H21 H 0.4953 1.4176 0.5694 0.075 Uiso 1 1 calc R
C22 C 0.4713(2) 1.25613(17) 0.57280(9) 0.0617(5) Uani 1 1 d .
H22 H 0.5650 1.2296 0.5819 0.074 Uiso 1 1 calc R
C23 C 0.3726(2) 1.18173(15) 0.56689(9) 0.0594(5) Uani 1 1 d .
C24 C 0.2361(2) 1.22674(18) 0.55309(10) 0.0700(5) Uani 1 1 d .
H24 H 0.1677 1.1798 0.5486 0.084 Uiso 1 1 calc R
C25 C 0.1994(2) 1.33774(18) 0.54594(10) 0.0692(5) Uani 1 1 d .
H25 H 0.1063 1.3663 0.5369 0.083 Uiso 1 1 calc R
C26 C 0.3982(3) 1.0602(3) 0.57357(12) 0.0512(6) Uani 0.80 1 d P
H26 H 0.3226 1.0206 0.5680 0.061 Uiso 0.80 1 calc PR
C27 C 0.5257(3) 1.0024(3) 0.58735(11) 0.0479(6) Uani 0.80 1 d P
H27 H 0.6007 1.0423 0.5933 0.057 Uiso 0.80 1 calc PR
C28 C 0.5539(2) 0.88081(15) 0.59364(9) 0.0579(5) Uani 1 1 d .
C29 C 0.6905(2) 0.83606(16) 0.60567(10) 0.0632(5) Uani 1 1 d .
H29 H 0.7582 0.8835 0.6103 0.076 Uiso 1 1 calc R
C30 C 0.7318(2) 0.72374(16) 0.61120(9) 0.0599(5) Uani 1 1 d .
H30 H 0.8259 0.6964 0.6190 0.072 Uiso 1 1 calc R
C31 C 0.6324(2) 0.65222(14) 0.60507(8) 0.0540(4) Uani 1 1 d .
C32 C 0.4931(2) 0.69385(16) 0.59414(10) 0.0634(5) Uani 1 1 d .
H32 H 0.4253 0.6457 0.5908 0.076 Uiso 1 1 calc R
C33 C 0.4542(2) 0.80696(17) 0.58809(10) 0.0653(5) Uani 1 1 d .
H33 H 0.3602 0.8344 0.5802 0.078 Uiso 1 1 calc R
C34 C 0.8040(3) 0.49207(19) 0.61999(12) 0.0871(7) Uani 1 1 d .
H34A H 0.8676 0.5275 0.5879 0.131 Uiso 1 1 calc R
H34B H 0.8101 0.4135 0.6199 0.131 Uiso 1 1 calc R
H34C H 0.8302 0.5030 0.6602 0.131 Uiso 1 1 calc R
C41 C 0.5730(2) -0.36512(17) 0.76564(10) 0.0691(5) Uani 1 1 d .
H41 H 0.5084 -0.4149 0.7608 0.083 Uiso 1 1 calc R
C42 C 0.5304(2) -0.25298(18) 0.75828(10) 0.0689(5) Uani 1 1 d .
H42 H 0.4369 -0.2265 0.7488 0.083 Uiso 1 1 calc R
C43 C 0.6287(3) -0.17925(16) 0.76522(9) 0.0652(5) Uani 1 1 d .
C44 C 0.7652(3) -0.22343(19) 0.77974(10) 0.0746(6) Uani 1 1 d .
H44 H 0.8330 -0.1765 0.7849 0.090 Uiso 1 1 calc R
C45 C 0.8015(2) -0.33413(19) 0.78654(11) 0.0749(6) Uani 1 1 d .
H45 H 0.8943 -0.3629 0.7962 0.090 Uiso 1 1 calc R
C46 C 0.6038(4) -0.0574(3) 0.75774(12) 0.0577(6) Uani 0.80 1 d P
H46 H 0.6799 -0.0179 0.7627 0.069 Uiso 0.80 1 calc PR
C47 C 0.4783(4) -0.0005(3) 0.74431(12) 0.0540(6) Uani 0.80 1 d P
H47 H 0.4031 -0.0405 0.7389 0.065 Uiso 0.80 1 calc PR
C48 C 0.4502(2) 0.12220(15) 0.73743(9) 0.0613(5) Uani 1 1 d .
C49 C 0.3138(2) 0.16644(16) 0.72577(10) 0.0643(5) Uani 1 1 d .
H49 H 0.2455 0.1185 0.7226 0.077 Uiso 1 1 calc R
C50 C 0.2729(2) 0.27909(16) 0.71857(9) 0.0600(5) Uani 1 1 d .
H50 H 0.1786 0.3062 0.7111 0.072 Uiso 1 1 calc R
C51 C 0.3728(2) 0.35114(14) 0.72258(9) 0.0562(4) Uani 1 1 d .
C52 C 0.5123(2) 0.31010(17) 0.73336(10) 0.0687(5) Uani 1 1 d .
H52 H 0.5805 0.3587 0.7353 0.082 Uiso 1 1 calc R
C53 C 0.5507(2) 0.19641(19) 0.74121(10) 0.0707(6) Uani 1 1 d .
H53 H 0.6447 0.1690 0.7491 0.085 Uiso 1 1 calc R
C54 C 0.2014(3) 0.51100(19) 0.70600(12) 0.0900(8) Uani 1 1 d .
H54A H 0.1707 0.4941 0.6679 0.135 Uiso 1 1 calc R
H54B H 0.1965 0.5906 0.7024 0.135 Uiso 1 1 calc R
H54C H 0.1406 0.4799 0.7406 0.135 Uiso 1 1 calc R
H10S H 0.124(3) 0.823(2) 0.3800(9) 0.112(11) Uiso 1 1 d D
H11S H 0.149(3) 0.7858(17) 0.4414(9) 0.106(10) Uiso 1 1 d D
H12S H 0.095(3) 0.759(2) 0.6031(14) 0.145(13) Uiso 1 1 d D
H13S H 0.100(3) 0.800(3) 0.6592(8) 0.143(14) Uiso 1 1 d D
H14S H 0.095(3) 0.7410(19) 0.2837(12) 0.124(11) Uiso 1 1 d D
H15S H 0.050(3) 0.8518(15) 0.2779(11) 0.120(11) Uiso 1 1 d D
H16S H 0.9358(13) -0.0024(19) 0.5461(10) 0.074(7) Uiso 1 1 d D
H17S H 1.028(3) -0.0583(14) 0.5799(12) 0.124(11) Uiso 1 1 d D
H18S H 0.158(3) 0.7443(18) 0.7695(11) 0.134(13) Uiso 1 1 d D
H19S H 0.122(3) 0.8555(16) 0.7515(13) 0.119(11) Uiso 1 1 d D
H20S H 0.107(3) 0.7576(12) 0.9093(13) 0.116(10) Uiso 1 1 d D
H21S H 0.073(4) 0.873(2) 0.8861(11) 0.154(16) Uiso 1 1 d D
H22S H 0.851(3) 0.2053(12) 0.8625(12) 0.111(10) Uiso 1 1 d D
H23S H 0.868(3) 0.098(2) 0.8588(12) 0.120(12) Uiso 1 1 d D
H24S H 0.8599(8) 0.0608(8) 0.9974(5) -0.0255(16) Uiso 1 1 d D
H25S H 0.9980(9) 0.1182(9) 0.9832(5) -0.0182(19) Uiso 1 1 d D
O10S O 0.16110(19) 0.84094(14) 0.41122(9) 0.0816(4) Uani 1 1 d D
O11S O 0.0608(2) 0.81024(16) 0.62335(10) 0.0943(5) Uani 1 1 d D
O12S O 0.0676(2) 0.79109(19) 0.30572(10) 0.0976(5) Uani 1 1 d D
O13S O 1.0210(2) 0.00683(16) 0.55445(10) 0.0900(5) Uani 1 1 d D
O14S O 0.1666(2) 0.79970(19) 0.73895(9) 0.0969(5) Uani 1 1 d D
O15S O 0.0936(3) 0.8217(2) 0.91818(11) 0.1141(7) Uani 1 1 d D
O16S O 0.8322(2) 0.14075(18) 0.88364(10) 0.0965(5) Uani 1 1 d D
O17S O 0.9286(5) 0.0841(3) 0.99123(19) 0.227(2) Uani 1 1 d D
C47B C 0.5111(17) -0.0742(10) 0.7529(5) 0.061(3) Uani 0.20 1 d P
H47B H 0.4154 -0.0797 0.7473 0.073 Uiso 0.20 1 calc PR
C26B C 0.484(2) 1.0752(11) 0.5800(5) 0.066(3) Uani 0.20 1 d P
H26B H 0.5788 1.0813 0.5874 0.080 Uiso 0.20 1 calc PR
C46B C 0.5639(17) 0.0176(10) 0.7517(5) 0.056(2) Uani 0.20 1 d P
H46B H 0.6591 0.0226 0.7586 0.067 Uiso 0.20 1 calc PR
C27B C 0.443(2) 0.9897(13) 0.5799(6) 0.067(3) Uani 0.20 1 d P
H27B H 0.3489 0.9843 0.5721 0.080 Uiso 0.20 1 calc PR

loop_
_atom_site_aniso_label
_atom_site_aniso_U_11
_atom_site_aniso_U_22
_atom_site_aniso_U_33
_atom_site_aniso_U_23
_atom_site_aniso_U_13
_atom_site_aniso_U_12
Cl1 0.0970(4) 0.0525(3) 0.1034(4) -0.0211(3) -0.0366(3) 0.0146(3)
Cl2 0.1015(4) 0.0619(3) 0.0942(4) -0.0232(3) -0.0270(3) 0.0119(3)
Cl3 0.0820(4) 0.0497(3) 0.0900(4) -0.0161(2) -0.0288(3) 0.0111(2)
Cl4 0.1396(6) 0.0556(3) 0.1243(6) -0.0212(3) 0.0073(5) -0.0101(4)
O1 0.0998(12) 0.0545(9) 0.1036(12) -0.0098(8) -0.0020(9) -0.0001(8)
O2 0.0876(10) 0.0406(7) 0.0980(11) -0.0158(7) -0.0014(8) 0.0010(7)
O3 0.0944(11) 0.0413(7) 0.1114(12) -0.0187(7) 0.0027(9) 0.0015(7)
N1 0.0885(13) 0.0620(10) 0.0625(10) -0.0157(8) -0.0068(9) 0.0132(9)
N2 0.0758(11) 0.0421(8) 0.0613(9) -0.0101(7) -0.0082(8) 0.0088(8)
N3 0.0880(13) 0.0451(9) 0.0660(10) -0.0129(7) -0.0105(9) 0.0096(8)
C1 0.0817(15) 0.0654(13) 0.0776(14) -0.0205(11) -0.0023(12) -0.0040(11)
C2 0.0624(12) 0.0666(13) 0.0733(13) -0.0150(10) -0.0023(10) 0.0034(10)
C3 0.0704(13) 0.0591(11) 0.0568(11) -0.0131(9) 0.0018(9) -0.0017(10)
C4 0.0712(14) 0.0766(15) 0.0770(14) -0.0197(11) -0.0132(11) -0.0013(11)
C5 0.0773(15) 0.0872(16) 0.0706(14) -0.0187(12) -0.0175(11) 0.0147(13)
C6 0.0700(13) 0.0686(13) 0.0731(13) -0.0168(10) -0.0041(11) -0.0055(11)
C7 0.0744(14) 0.0645(13) 0.0694(13) -0.0168(10) 0.0038(11) -0.0092(11)
C8 0.0663(12) 0.0564(11) 0.0566(11) -0.0094(8) 0.0019(9) -0.0064(9)
C9 0.0658(13) 0.0632(12) 0.0738(13) -0.0135(10) -0.0008(10) -0.0123(10)
C10 0.0625(12) 0.0663(13) 0.0724(13) -0.0100(10) -0.0016(10) 0.0007(10)
C11 0.0768(14) 0.0526(11) 0.0586(11) -0.0072(9) 0.0033(10) -0.0056(10)
C12 0.0722(14) 0.0625(13) 0.0799(14) -0.0138(10) -0.0038(11) -0.0146(10)
C13 0.0627(12) 0.0661(13) 0.0748(13) -0.0092(10) -0.0047(10) -0.0027(10)
C14 0.115(2) 0.0696(15) 0.0982(19) -0.0088(13) -0.0081(16) 0.0193(14)
C21 0.0687(13) 0.0557(11) 0.0659(12) -0.0154(9) -0.0038(10) -0.0099(9)
C22 0.0562(11) 0.0631(12) 0.0628(12) -0.0128(9) -0.0051(9) 0.0107(9)
C23 0.0818(14) 0.0461(10) 0.0494(10) -0.0112(8) 0.0010(9) 0.0005(9)
C24 0.0734(14) 0.0595(12) 0.0801(14) -0.0165(10) -0.0133(11) -0.0095(10)
C25 0.0630(12) 0.0680(13) 0.0750(14) -0.0126(10) -0.0168(10) 0.0063(10)
C26 0.0472(16) 0.0434(16) 0.0644(15) -0.0122(11) -0.0099(13) -0.0027(14)
C27 0.0466(16) 0.0443(17) 0.0532(14) -0.0111(10) -0.0038(12) -0.0024(14)
C28 0.0768(13) 0.0431(9) 0.0528(10) -0.0103(8) 0.0041(9) -0.0027(9)
C29 0.0698(13) 0.0500(10) 0.0722(13) -0.0149(9) 0.0014(10) -0.0127(9)
C30 0.0571(11) 0.0534(11) 0.0689(12) -0.0130(9) -0.0016(9) -0.0022(8)
C31 0.0649(12) 0.0407(9) 0.0556(10) -0.0102(7) 0.0023(8) -0.0021(8)
C32 0.0627(12) 0.0539(11) 0.0770(13) -0.0177(9) -0.0034(10) -0.0118(9)
C33 0.0583(11) 0.0651(12) 0.0686(12) -0.0118(10) -0.0045(9) 0.0106(9)
C34 0.1050(18) 0.0597(13) 0.0893(16) -0.0125(11) -0.0056(14) 0.0243(12)
C41 0.0793(15) 0.0584(12) 0.0723(13) -0.0170(10) -0.0069(11) -0.0080(10)
C42 0.0656(13) 0.0708(13) 0.0659(12) -0.0119(10) -0.0063(10) 0.0136(10)
C43 0.0971(16) 0.0468(10) 0.0507(11) -0.0120(8) -0.0008(10) 0.0018(10)
C44 0.0864(16) 0.0645(13) 0.0766(14) -0.0175(11) -0.0177(12) -0.0089(11)
C45 0.0756(14) 0.0723(14) 0.0761(14) -0.0162(11) -0.0210(11) 0.0100(11)
C46 0.0577(18) 0.0473(18) 0.0693(16) -0.0144(12) -0.0087(14) -0.0009(15)
C47 0.0579(18) 0.0474(18) 0.0568(15) -0.0112(12) -0.0035(13) -0.0031(15)
C48 0.0844(14) 0.0458(10) 0.0518(11) -0.0093(8) 0.0039(9) -0.0007(10)
C49 0.0715(13) 0.0499(11) 0.0720(13) -0.0136(9) 0.0102(10) -0.0119(9)
C50 0.0580(11) 0.0523(10) 0.0686(12) -0.0131(9) 0.0053(9) -0.0013(9)
C51 0.0694(12) 0.0418(9) 0.0575(11) -0.0130(8) 0.0025(9) -0.0014(8)
C52 0.0671(13) 0.0614(12) 0.0830(14) -0.0227(10) -0.0075(11) -0.0113(10)
C53 0.0638(12) 0.0757(14) 0.0695(13) -0.0169(11) -0.0110(10) 0.0177(11)
C54 0.117(2) 0.0592(13) 0.0866(16) -0.0144(12) -0.0011(14) 0.0271(13)
O10S 0.0905(12) 0.0692(10) 0.0857(12) -0.0155(9) -0.0073(10) -0.0077(8)
O11S 0.0994(13) 0.0799(12) 0.1052(14) -0.0315(10) -0.0255(11) 0.0226(9)
O12S 0.1071(14) 0.0925(14) 0.0946(13) -0.0276(12) -0.0207(11) 0.0122(11)
O13S 0.0943(14) 0.0732(11) 0.1044(14) -0.0205(10) -0.0038(11) -0.0111(10)
O14S 0.1081(14) 0.0914(13) 0.0870(13) -0.0216(11) 0.0025(10) 0.0166(11)
O15S 0.1368(17) 0.0985(15) 0.1156(17) -0.0565(14) -0.0392(13) 0.0371(13)
O16S 0.0986(13) 0.0860(13) 0.0953(13) -0.0035(11) 0.0059(10) 0.0044(11)
O17S 0.335(7) 0.181(5) 0.152(3) -0.050(3) -0.037(4) 0.092(4)
C47B 0.060(8) 0.051(8) 0.067(7) -0.005(5) -0.004(5) 0.010(6)
C26B 0.072(9) 0.059(9) 0.066(7) -0.016(5) -0.011(6) 0.018(7)
C46B 0.047(7) 0.060(8) 0.059(6) -0.010(5) -0.005(5) 0.003(6)
C27B 0.053(8) 0.078(10) 0.066(7) -0.009(6) -0.008(6) 0.012(8)

loop_
_atom_type_symbol
_atom_type_description
_atom_type_scat_dispersion_real
_atom_type_scat_dispersion_imag
_atom_type_scat_source
C C 0.0033 0.0016 'International Tables Vol C Tables 4.2.6.8 and 6.1.1.4'
H H 0.0000 0.0000 'International Tables Vol C Tables 4.2.6.8 and 6.1.1.4'
N N 0.0061 0.0033 'International Tables Vol C Tables 4.2.6.8 and 6.1.1.4'
O O 0.0106 0.0060 'International Tables Vol C Tables 4.2.6.8 and 6.1.1.4'
Cl Cl 0.1484 0.1585 'International Tables Vol C Tables 4.2.6.8 and 6.1.1.4'

loop_
_geom_angle_atom_site_label_1
_geom_angle_atom_site_label_2
_geom_angle_atom_site_label_3
_geom_angle
C11 O1 C14 118.21(19)
C31 O2 C34 118.30(17)
C51 O3 C54 118.17(17)
C5 N1 C1 121.70(19)
C25 N2 C21 121.65(17)
C45 N3 C41 121.82(18)
N1 C1 C2 119.9(2)
C1 C2 C3 120.3(2)
C4 C3 C2 116.91(19)
C4 C3 C6 118.7(2)
C2 C3 C6 124.37(19)
C5 C4 C3 120.9(2)
N1 C5 C4 120.3(2)
C7 C6 C3 126.1(2)
C6 C7 C8 127.1(2)
C9 C8 C13 117.19(19)
C9 C8 C7 120.29(19)
C13 C8 C7 122.52(19)
C8 C9 C10 122.31(19)
C11 C10 C9 119.14(19)
O1 C11 C12 115.45(19)
O1 C11 C10 124.9(2)
C12 C11 C10 119.64(19)
C13 C12 C11 120.7(2)
C12 C13 C8 121.0(2)
N2 C21 C22 119.87(18)
C21 C22 C23 119.98(18)
C24 C23 C22 116.92(17)
C24 C23 C26 115.9(2)
C22 C23 C26 127.2(2)
C24 C23 C26B 149.0(7)
C22 C23 C26B 94.1(6)
C26 C23 C26B 33.1(6)
C25 C24 C23 121.4(2)
N2 C25 C24 120.22(19)
C27 C26 C23 123.6(4)
C26 C27 C28 124.4(4)
C29 C28 C33 117.17(17)
C29 C28 C27 116.9(2)
C33 C28 C27 126.0(2)
C29 C28 C27B 148.2(7)
C33 C28 C27B 94.6(7)
C27 C28 C27B 31.4(6)
C28 C29 C30 122.71(18)
C29 C30 C31 119.34(18)
O2 C31 C32 115.95(17)
O2 C31 C30 124.40(17)
C32 C31 C30 119.64(17)
C31 C32 C33 120.09(18)
C32 C33 C28 121.02(18)
N3 C41 C42 119.9(2)
C41 C42 C43 119.4(2)
C44 C43 C42 117.67(18)
C44 C43 C46 115.2(2)
C42 C43 C46 127.1(2)
C44 C43 C47B 150.2(6)
C42 C43 C47B 92.1(5)
C46 C43 C47B 35.1(5)
C45 C44 C43 120.6(2)
N3 C45 C44 120.6(2)
C47 C46 C43 123.5(4)
C46 C47 C48 124.5(4)
C49 C48 C53 117.32(18)
C49 C48 C47 116.7(2)
C53 C48 C47 126.0(2)
C49 C48 C46B 150.3(5)
C53 C48 C46B 92.4(5)
C47 C48 C46B 33.7(4)
C48 C49 C50 122.69(19)
C51 C50 C49 119.37(19)
O3 C51 C50 124.37(18)
O3 C51 C52 115.83(17)
C50 C51 C52 119.80(17)
C51 C52 C53 119.87(19)
C52 C53 C48 120.94(19)
C46B C47B C43 112.2(16)
C27B C26B C23 117(2)
C47B C46B C48 112.7(16)
C26B C27B C28 118(2)

loop_
_geom_bond_atom_site_label_1
_geom_bond_atom_site_label_2
_geom_bond_distance
O1 C11 1.365(2)
O1 C14 1.431(3)
O2 C31 1.369(2)
O2 C34 1.424(3)
O3 C51 1.368(2)
O3 C54 1.423(3)
N1 C5 1.325(3)
N1 C1 1.334(3)
N2 C25 1.323(3)
N2 C21 1.335(2)
N3 C45 1.322(3)
N3 C41 1.327(3)
C1 C2 1.369(3)
C2 C3 1.392(3)
C3 C4 1.385(3)
C3 C6 1.456(3)
C4 C5 1.358(3)
C6 C7 1.318(3)
C7 C8 1.468(3)
C8 C9 1.378(3)
C8 C13 1.396(3)
C9 C10 1.386(3)
C10 C11 1.380(3)
C11 C12 1.374(3)
C12 C13 1.374(3)
C21 C22 1.368(3)
C22 C23 1.398(3)
C23 C24 1.374(3)
C23 C26 1.465(4)
C23 C26B 1.583(17)
C24 C25 1.351(3)
C26 C27 1.351(4)
C27 C28 1.468(3)
C28 C29 1.368(3)
C28 C33 1.398(3)
C28 C27B 1.598(17)
C29 C30 1.377(3)
C30 C31 1.378(3)
C31 C32 1.378(3)
C32 C33 1.381(3)
C41 C42 1.374(3)
C42 C43 1.395(3)
C43 C44 1.376(3)
C43 C46 1.467(4)
C43 C47B 1.603(15)
C44 C45 1.347(3)
C46 C47 1.329(4)
C47 C48 1.481(4)
C48 C49 1.364(3)
C48 C53 1.397(3)
C48 C46B 1.579(15)
C49 C50 1.377(3)
C50 C51 1.375(3)
C51 C52 1.377(3)
C52 C53 1.384(3)
C47B C46B 1.272(18)
C26B C27B 1.15(2)
